data_7113948
loop_
_publ_author_name
'T. Bottcher'
'S. Steinhauer'
'B. Neumann'
'H-G. Stammler'
'G.-V. Roschenthaler'
'B. Hoge'

_publ_section_title
;
 Pentacoordinate silicon(IV): cationic, anionic and neutral complexes
 derived from the reaction of NHC>SiCl4 with highly Lewis acidic
 (C2F5)2SiH2
;
_journal_name_full Chem.Commun.
_journal_page_first 6204
_journal_paper_doi 10.1039/C4CC02583K
_journal_volume 50
_journal_year 2014
_chemical_formula_moiety 'C5 H12 Cl2 N2 Si'
_chemical_formula_sum 'C5 H12 Cl2 N2 Si'
_chemical_formula_weight 199.16
_chemical_name_systematic
;
 ?
;
_space_group_crystal_system monoclinic
_space_group_IT_number 14
_space_group_name_Hall '-P 2ybc'
_space_group_name_H-M_alt 'P 1 21/c 1'
_symmetry_space_group_name_Hall '-P 2ybc'
_symmetry_space_group_name_H-M 'P 1 21/c 1'
_atom_sites_solution_hydrogens mixed
_atom_sites_solution_primary direct
_audit_creation_date 2013-06-06
_audit_creation_method
;
  Olex2 1.2-ac2
  (compiled 2012.03.27 svn.r2268, GUI svn.r4156)
;
_cell_angle_alpha 90
_cell_angle_beta 90.020(2)
_cell_angle_gamma 90
_cell_formula_units_Z 4
_cell_length_a 9.9722(3)
_cell_length_b 12.2770(3)
_cell_length_c 7.76332(14)
_cell_measurement_reflns_used 19302
_cell_measurement_temperature 99.99(10)
_cell_measurement_theta_max 32.1400
_cell_measurement_theta_min 3.8760
_cell_volume 950.45(4)
_computing_cell_refinement
;
CrysAlisPro, Agilent Technologies,
Version 1.171.36.28 (release 01-02-2013 CrysAlis171 .NET)
(compiled Feb  1 2013,16:14:44)
;
_computing_data_collection
;
CrysAlisPro, Agilent Technologies,
Version 1.171.36.28 (release 01-02-2013 CrysAlis171 .NET)
(compiled Feb  1 2013,16:14:44)
;
_computing_data_reduction
;
CrysAlisPro, Agilent Technologies,
Version 1.171.36.28 (release 01-02-2013 CrysAlis171 .NET)
(compiled Feb  1 2013,16:14:44)
;
_computing_molecular_graphics
;
O. V. Dolomanov, L. J. Bourhis, R. J. Gildea, J. A. K. Howard and H. Puschmann,
OLEX2: a complete structure solution, refinement and analysis program.
J. Appl. Cryst. (2009). 42, 339-341.
;
_computing_publication_material
;
O. V. Dolomanov, L. J. Bourhis, R. J. Gildea, J. A. K. Howard and H. Puschmann,
OLEX2: a complete structure solution, refinement and analysis program.
J. Appl. Cryst. (2009). 42, 339-341.
;
_computing_structure_refinement
;
SHELXL, G.M. Sheldrick, Acta Cryst.
(2008). A64, 112-122
;
_computing_structure_solution
;
SHELXS, G.M. Sheldrick, Acta Cryst.
(2008). A64, 112-122
;
_diffrn_ambient_temperature 99.99(10)
_diffrn_detector_area_resol_mean 5.3114
_diffrn_measured_fraction_theta_full 0.9986
_diffrn_measured_fraction_theta_max 0.9704
_diffrn_measurement_details
;
  1 omega  -75.00  -50.00   1.0000   13.3400
omega____ theta____ kappa____ phi______ frames
    -      -17.0167  131.0000  114.6288 25

  2 omega  -72.00  -47.00   1.0000   13.3400
omega____ theta____ kappa____ phi______ frames
    -      -17.0167  126.0000  -78.8396 25

  3 omega  -90.00  -63.00   1.0000   13.3400
omega____ theta____ kappa____ phi______ frames
    -      -17.0167  153.0000  177.5752 27

  4 omega   -9.00   88.00   1.0000   13.3400
omega____ theta____ kappa____ phi______ frames
    -       17.6417   77.0000  -90.0000 97

  5 omega   -5.00   84.00   1.0000   13.3400
omega____ theta____ kappa____ phi______ frames
    -       17.6417   77.0000  120.0000 89

  6 omega   11.00   79.00   1.0000   13.3400
omega____ theta____ kappa____ phi______ frames
    -       17.6417   57.0000   30.0000 68

  7 omega    7.00   89.00   1.0000   13.3400
omega____ theta____ kappa____ phi______ frames
    -       17.6417   38.0000 -120.0000 82

  8 omega  -51.00   32.00   1.0000   13.3400
omega____ theta____ kappa____ phi______ frames
    -       17.6417  -38.0000 -150.0000 83

  9 omega  -53.00   37.00   1.0000   13.3400
omega____ theta____ kappa____ phi______ frames
    -       17.6417  -38.0000  120.0000 90

 10 omega  -38.00   41.00   1.0000   13.3400
omega____ theta____ kappa____ phi______ frames
    -       17.6417  -57.0000  -60.0000 79

 11 omega   18.00   92.00   1.0000   13.3400
omega____ theta____ kappa____ phi______ frames
    -       17.6417 -155.0000  124.6126 74

 12 omega -101.00  -55.00   1.0000   13.3400
omega____ theta____ kappa____ phi______ frames
    -      -17.0167  178.0000   60.0000 46

 13 omega  -42.00   51.00   1.0000   13.3400
omega____ theta____ kappa____ phi______ frames
    -      -17.0167   57.0000  150.0000 93

 14 omega  -90.00  -38.00   1.0000   13.3400
omega____ theta____ kappa____ phi______ frames
    -      -17.0167  153.0000  -42.3990 52

 15 omega  -53.00   38.00   1.0000   13.3400
omega____ theta____ kappa____ phi______ frames
    -       17.6417  -38.0000  -30.0000 91

 16 omega   -8.00   86.00   1.0000   13.3400
omega____ theta____ kappa____ phi______ frames
    -       17.6417   57.0000  150.0000 94

 17 omega   -3.00   89.00   1.0000   13.3400
omega____ theta____ kappa____ phi______ frames
    -       17.6417   38.0000  -90.0000 92

 18 omega   -3.00   89.00   1.0000   13.3400
omega____ theta____ kappa____ phi______ frames
    -       17.6417   38.0000   60.0000 92

 19 omega   35.00  101.00   1.0000   13.3400
omega____ theta____ kappa____ phi______ frames
    -       17.6417  178.0000    0.0000 66

 20 omega  -20.00   56.00   1.0000   13.3400
omega____ theta____ kappa____ phi______ frames
    -       17.6417  -99.0000  120.0000 76

 21 omega  -76.00  -29.00   1.0000   13.3400
omega____ theta____ kappa____ phi______ frames
    -      -17.0167  133.0000   65.8364 47

 22 omega -101.00  -55.00   1.0000   13.3400
omega____ theta____ kappa____ phi______ frames
    -      -17.0167  178.0000  120.0000 46

 23 omega  -47.00   54.00   1.0000   13.3400
omega____ theta____ kappa____ phi______ frames
    -      -17.0167   77.0000 -120.0000 101

 24 omega  -85.00    8.00   1.0000   13.3400
omega____ theta____ kappa____ phi______ frames
    -      -17.0167  -57.0000 -120.0000 93

 25 omega  -84.00  -34.00   1.0000   13.3400
omega____ theta____ kappa____ phi______ frames
    -      -17.0167  146.0000   22.3998 50

 26 omega  -86.00  -35.00   1.0000   13.3400
omega____ theta____ kappa____ phi______ frames
    -      -17.0167  148.0000  143.7601 51

 27 omega   35.00  101.00   1.0000   13.3400
omega____ theta____ kappa____ phi______ frames
    -       17.6417  178.0000  -90.0000 66

 28 omega   18.00   92.00   1.0000   13.3400
omega____ theta____ kappa____ phi______ frames
    -       17.6417 -155.0000  124.6126 74

 29 omega   11.00   81.00   1.0000   13.3400
omega____ theta____ kappa____ phi______ frames
    -       17.6417 -140.0000 -165.9973 70
;
_diffrn_measurement_device_type 'SuperNova, Dual, Cu at zero, Atlas'
_diffrn_measurement_method '\w scans'
_diffrn_orient_matrix_UB_11 -0.0005906000
_diffrn_orient_matrix_UB_12 0.0390545000
_diffrn_orient_matrix_UB_13 -0.0673571000
_diffrn_orient_matrix_UB_21 -0.0709247000
_diffrn_orient_matrix_UB_22 -0.0036843000
_diffrn_orient_matrix_UB_23 -0.0043905000
_diffrn_orient_matrix_UB_31 -0.0056625000
_diffrn_orient_matrix_UB_32 0.0423487000
_diffrn_orient_matrix_UB_33 0.0616428000
_diffrn_radiation_monochromator mirror
_diffrn_radiation_type 'Mo K\a'
_diffrn_radiation_wavelength 0.7107
_diffrn_reflns_av_R_equivalents 0.0732
_diffrn_reflns_av_unetI/netI 0.0212
_diffrn_reflns_Laue_measured_fraction_full 0.997
_diffrn_reflns_Laue_measured_fraction_max 0.999
_diffrn_reflns_limit_h_max 14
_diffrn_reflns_limit_h_min -14
_diffrn_reflns_limit_k_max 17
_diffrn_reflns_limit_k_min -17
_diffrn_reflns_limit_l_max 10
_diffrn_reflns_limit_l_min -10
_diffrn_reflns_number 56379
_diffrn_reflns_point_group_measured_fraction_full 0.997
_diffrn_reflns_point_group_measured_fraction_max 0.999
_diffrn_reflns_theta_full 25.242
_diffrn_reflns_theta_max 29.997
_diffrn_reflns_theta_min 3.105
_diffrn_source 'SuperNova (Mo) X-ray Source'
_exptl_absorpt_coefficient_mu 0.745
_exptl_absorpt_correction_T_max 1.178
_exptl_absorpt_correction_T_min 0.878
_exptl_absorpt_correction_type gaussian
_exptl_absorpt_process_details
;
CrysAlisPro, Agilent Technologies,
Version 1.171.36.28 (release 01-02-2013 CrysAlis171 .NET)
(compiled Feb  1 2013,16:14:44)
Numerical absorption correction based on gaussian integration over
            a multifaceted crystal model
;
_exptl_crystal_colour colourless
_exptl_crystal_colour_primary colourless
_exptl_crystal_density_diffrn 1.392
_exptl_crystal_density_method 'not measured'
_exptl_crystal_description irregular
_exptl_crystal_F_000 416
_exptl_crystal_size_max 0.1623
_exptl_crystal_size_mid 0.1418
_exptl_crystal_size_min 0.1098
_refine_diff_density_max 1.158
_refine_diff_density_min -0.783
_refine_diff_density_rms 0.089
_refine_ls_extinction_method none
_refine_ls_goodness_of_fit_ref 1.057
_refine_ls_hydrogen_treatment mixed
_refine_ls_matrix_type full
_refine_ls_number_parameters 100
_refine_ls_number_reflns 2767
_refine_ls_number_restraints 1
_refine_ls_restrained_S_all 1.057
_refine_ls_R_factor_all 0.0528
_refine_ls_R_factor_gt 0.0507
_refine_ls_shift/su_max 0.000
_refine_ls_shift/su_mean 0.000
_refine_ls_structure_factor_coef Fsqd
_refine_ls_weighting_details
;
 w=1/[\s^2^(Fo^2^)+(0.0622P)^2^+1.3632P]
 where P=(Fo^2^+2Fc^2^)/3
;
_refine_ls_weighting_scheme calc
_refine_ls_wR_factor_gt 0.1306
_refine_ls_wR_factor_ref 0.1323
_reflns_Friedel_coverage 0.000
_reflns_number_gt 2649
_reflns_number_total 2767
_reflns_threshold_expression 'I > 2\s(I)'
_cod_data_source_file c4cc02583k2.cif
_cod_data_source_block compound7
_cod_database_code 7113948
_chemical_oxdiff_formula 'C5 H12 Cl2 N2 Si'
_reflns_odcompleteness_completeness 99.86
_reflns_odcompleteness_iscentric 1
_reflns_odcompleteness_theta 30.01
_shelx_space_group_comment
;
The symmetry employed for this shelxl refinement is uniquely defined
by the following loop, which should always be used as a source of
symmetry information in preference to the above space-group names.
They are only intended as comments.
;
_shelxl_version_number 2013-2

loop_
_space_group_symop_operation_xyz
'x, y, z'
'-x, y+1/2, -z+1/2'
'-x, -y, -z'
'x, -y-1/2, z-1/2'

loop_
_atom_site_label
_atom_site_type_symbol
_atom_site_fract_x
_atom_site_fract_y
_atom_site_fract_z
_atom_site_U_iso_or_equiv
_atom_site_adp_type
_atom_site_occupancy
_atom_site_site_symmetry_order
_atom_site_calc_flag
_atom_site_refinement_flags_posn
_atom_site_refinement_flags_adp
Si1 Si 0.75002(10) 0.01090(7) 0.15057(8) 0.02523(18) Uani 1 1 d D .
H1 H 0.883(3) 0.064(3) 0.065(5) 0.030 Uiso 1 1 d D U
H2 H 0.615(3) -0.038(3) 0.061(5) 0.030 Uiso 1 1 d D U
Cl1 Cl 0.86843(9) -0.14636(7) 0.13367(13) 0.0399(2) Uani 1 1 d . .
Cl2 Cl 0.63236(10) 0.16687(7) 0.17898(13) 0.0447(3) Uani 1 1 d . .
N2 N 0.6780(2) -0.0647(2) 0.4883(3) 0.0220(4) Uani 1 1 d . .
N1 N 0.8342(2) 0.06001(19) 0.4970(3) 0.0220(5) Uani 1 1 d . .
C1 C 0.7547(3) 0.0005(2) 0.3956(3) 0.0183(4) Uani 1 1 d . .
C2 C 0.7135(3) -0.0593(2) 0.6723(3) 0.0279(6) Uani 1 1 d . .
H2A H 0.7627 -0.1235 0.7083 0.034 Uiso 1 1 calc R U
H2B H 0.6342 -0.0515 0.7437 0.034 Uiso 1 1 calc R U
C3 C 0.8011(3) 0.0423(3) 0.6802(4) 0.0288(6) Uani 1 1 d . .
H3A H 0.7524 0.1038 0.7277 0.035 Uiso 1 1 calc R U
H3B H 0.8813 0.0298 0.7483 0.035 Uiso 1 1 calc R U
C4 C 0.5950(3) -0.1540(2) 0.4265(4) 0.0285(6) Uani 1 1 d . .
H4A H 0.5776 -0.1445 0.3058 0.043 Uiso 1 1 calc R U
H4B H 0.5116 -0.1545 0.4883 0.043 Uiso 1 1 calc R U
H4C H 0.6408 -0.2218 0.4446 0.043 Uiso 1 1 calc R U
C5 C 0.9131(3) 0.1549(2) 0.4468(4) 0.0275(6) Uani 1 1 d . .
H5A H 0.9330 0.1511 0.3260 0.041 Uiso 1 1 calc R U
H5B H 0.9953 0.1561 0.5113 0.041 Uiso 1 1 calc R U
H5C H 0.8630 0.2200 0.4703 0.041 Uiso 1 1 calc R U

loop_
_atom_site_aniso_label
_atom_site_aniso_U_11
_atom_site_aniso_U_22
_atom_site_aniso_U_33
_atom_site_aniso_U_23
_atom_site_aniso_U_13
_atom_site_aniso_U_12
Si1 0.0234(3) 0.0387(4) 0.0136(3) 0.0020(3) 0.0021(4) 0.0024(3)
Cl1 0.0314(4) 0.0384(4) 0.0499(5) -0.0241(4) 0.0016(4) 0.0052(3)
Cl2 0.0334(4) 0.0417(4) 0.0589(6) 0.0286(4) 0.0082(4) 0.0128(3)
N2 0.0303(11) 0.0214(10) 0.0143(9) 0.0005(8) 0.0002(9) -0.0055(9)
N1 0.0299(12) 0.0187(9) 0.0174(10) -0.0003(8) 0.0025(9) -0.0068(8)
C1 0.0229(10) 0.0155(9) 0.0165(9) -0.0007(8) 0.0037(12) 0.0021(8)
C2 0.0374(15) 0.0319(14) 0.0145(11) 0.0040(10) 0.0030(10) -0.0104(11)
C3 0.0358(15) 0.0334(14) 0.0172(12) -0.0050(10) 0.0041(11) -0.0083(12)
C4 0.0327(15) 0.0247(13) 0.0281(13) -0.0008(11) 0.0001(12) -0.0096(11)
C5 0.0286(13) 0.0222(12) 0.0317(14) 0.0007(11) 0.0021(12) -0.0067(10)

loop_
_atom_type_symbol
_atom_type_description
_atom_type_scat_dispersion_real
_atom_type_scat_dispersion_imag
_atom_type_scat_source
C C 0.0033 0.0016 'International Tables Vol C Tables 4.2.6.8 and 6.1.1.4'
H H 0.0000 0.0000 'International Tables Vol C Tables 4.2.6.8 and 6.1.1.4'
N N 0.0061 0.0033 'International Tables Vol C Tables 4.2.6.8 and 6.1.1.4'
Si Si 0.0817 0.0704 'International Tables Vol C Tables 4.2.6.8 and 6.1.1.4'
Cl Cl 0.1484 0.1585 'International Tables Vol C Tables 4.2.6.8 and 6.1.1.4'

loop_
_exptl_crystal_face_index_h
_exptl_crystal_face_index_k
_exptl_crystal_face_index_l
_exptl_crystal_face_perp_dist
_exptl_oxdiff_crystal_face_indexfrac_h
_exptl_oxdiff_crystal_face_indexfrac_k
_exptl_oxdiff_crystal_face_indexfrac_l
_exptl_oxdiff_crystal_face_x
_exptl_oxdiff_crystal_face_y
_exptl_oxdiff_crystal_face_z
-1 12 8 0.0721 -1.0025 12.0011 8.0005 -0.0696 -0.0082 1.0071
-2 -13 7 0.0329 -1.9972 -13.0024 7.0003 -0.9781 0.1588 -0.1078
0 -17 0 0.0290 0.0036 -17.0021 -0.0001 -0.6640 0.0624 -0.7200
2 -2 -11 0.0722 2.0003 -1.9995 -11.0006 0.6617 -0.0862 -0.7741
2 13 -7 0.0723 1.6224 12.6998 -7.3272 0.9886 -0.1297 0.0770
-14 4 0 0.0732 -14.0016 3.9946 0.0003 0.1643 0.9783 0.2485
-4 -12 -7 0.0545 -3.9978 -12.0032 -7.0004 0.0051 0.3585 -0.9172
9 -10 -5 0.0738 9.0025 -9.9975 -5.0005 -0.0589 -0.5797 -0.7826
14 -1 1 0.0756 14.0010 -0.9942 0.9998 -0.1144 -0.9937 -0.0598

loop_
_geom_angle_atom_site_label_1
_geom_angle_atom_site_label_2
_geom_angle_atom_site_label_3
_geom_angle
H1 Si1 H2 130.7(17)
Cl1 Si1 H1 83.7(13)
Cl1 Si1 H2 95.1(13)
Cl2 Si1 H1 97.3(13)
Cl2 Si1 H2 85.8(13)
Cl2 Si1 Cl1 177.71(4)
C1 Si1 H1 114.5(13)
C1 Si1 H2 114.8(14)
C1 Si1 Cl1 89.32(9)
C1 Si1 Cl2 88.38(9)
C1 N2 C2 111.3(2)
C1 N2 C4 127.3(2)
C4 N2 C2 119.4(2)
C1 N1 C3 110.8(2)
C1 N1 C5 126.9(2)
C5 N1 C3 119.7(2)
N2 C1 Si1 124.8(2)
N2 C1 N1 110.7(2)
N1 C1 Si1 124.5(2)
N2 C2 H2A 111.3
N2 C2 H2B 111.3
N2 C2 C3 102.3(2)
H2A C2 H2B 109.2
C3 C2 H2A 111.3
C3 C2 H2B 111.3
N1 C3 C2 102.1(2)
N1 C3 H3A 111.3
N1 C3 H3B 111.3
C2 C3 H3A 111.3
C2 C3 H3B 111.3
H3A C3 H3B 109.2
N2 C4 H4A 109.5
N2 C4 H4B 109.5
N2 C4 H4C 109.5
H4A C4 H4B 109.5
H4A C4 H4C 109.5
H4B C4 H4C 109.5
N1 C5 H5A 109.5
N1 C5 H5B 109.5
N1 C5 H5C 109.5
H5A C5 H5B 109.5
H5A C5 H5C 109.5
H5B C5 H5C 109.5

loop_
_geom_bond_atom_site_label_1
_geom_bond_atom_site_label_2
_geom_bond_distance
Si1 H1 1.62(3)
Si1 H2 1.63(3)
Si1 Cl1 2.2670(11)
Si1 Cl2 2.2566(12)
Si1 C1 1.907(2)
N2 C1 1.321(3)
N2 C2 1.473(3)
N2 C4 1.455(4)
N1 C1 1.335(3)
N1 C3 1.477(3)
N1 C5 1.459(3)
C2 H2A 0.9700
C2 H2B 0.9700
C2 C3 1.525(4)
C3 H3A 0.9700
C3 H3B 0.9700
C4 H4A 0.9600
C4 H4B 0.9600
C4 H4C 0.9600
C5 H5A 0.9600
C5 H5B 0.9600
C5 H5C 0.9600
